data_7126278
loop_
_publ_author_name
'Fleming, Connor'
'Chung, Dorothy'
'Ponce, Servando'
'Brook, David J. R.'
'DaRos, Jeffrey'
'Das, Raja'
'Ozarowski, Andrew'
'Stoian, Sebastian A.'

_publ_section_title
;
 Valence tautomerism in a cobalt-verdazyl coordination compound.
;
_journal_issue 32
_journal_name_full 'Chemical communications (Cambridge, England)'
_journal_page_first 4400
_journal_page_last 4403
_journal_paper_doi 10.1039/d0cc01770a
_journal_volume 56
_journal_year 2020
_chemical_formula_moiety 'C30 H30 Co N12 O2, F6 P, C H2 Cl2'
_chemical_formula_sum 'C31 H32 Cl2 Co F6 N12 O2 P'
_chemical_formula_weight 879.48
_space_group_crystal_system monoclinic
_space_group_IT_number 14
_space_group_name_Hall '-P 2yn'
_space_group_name_H-M_alt 'P 1 21/n 1'
_atom_sites_solution_hydrogens geom
_atom_sites_solution_primary dual
_audit_creation_date 2018-12-12
_audit_creation_method
;
Olex2 1.2
(compiled May 18 2018 14:05:52 for OlexSys, GUI svn.r5506)
;
_audit_update_record
;
2018-12-14 deposited with the CCDC.	2020-03-26 downloaded from the CCDC.
;
_cell_angle_alpha 90
_cell_angle_beta 124.766(2)
_cell_angle_gamma 90
_cell_formula_units_Z 4
_cell_length_a 11.2862(15)
_cell_length_b 20.4254(12)
_cell_length_c 21.7177(12)
_cell_measurement_reflns_used 9458
_cell_measurement_temperature 150
_cell_measurement_theta_max 29.633
_cell_measurement_theta_min 2.252
_cell_volume 4112.8(6)
_computing_cell_refinement 'SAINT V8.38A (?, 2016)'
_computing_data_reduction 'SAINT V8.38A (?, 2016)'
_computing_molecular_graphics 'Olex2 (Dolomanov et al., 2009)'
_computing_publication_material 'Olex2 (Dolomanov et al., 2009)'
_computing_structure_refinement 'ShelXL (Sheldrick, 2015)'
_computing_structure_solution 'ShelXT (Sheldrick, 2015)'
_diffrn_ambient_temperature 150
_diffrn_detector_area_resol_mean 10.42
_diffrn_measured_fraction_theta_full 1.000
_diffrn_measured_fraction_theta_max 0.998
_diffrn_measurement_device_type 'Bruker D8 with PHOTON 100 detector'
_diffrn_measurement_method '\f and \w shutterless scans'
_diffrn_radiation_monochromator 'silicon 111'
_diffrn_radiation_type synchrotron
_diffrn_radiation_wavelength 0.7749
_diffrn_reflns_av_R_equivalents 0.0450
_diffrn_reflns_av_unetI/netI 0.0195
_diffrn_reflns_Laue_measured_fraction_full 1.000
_diffrn_reflns_Laue_measured_fraction_max 0.998
_diffrn_reflns_limit_h_max 14
_diffrn_reflns_limit_h_min -14
_diffrn_reflns_limit_k_max 26
_diffrn_reflns_limit_k_min -26
_diffrn_reflns_limit_l_max 27
_diffrn_reflns_limit_l_min -27
_diffrn_reflns_number 151425
_diffrn_reflns_point_group_measured_fraction_full 1.000
_diffrn_reflns_point_group_measured_fraction_max 0.998
_diffrn_reflns_theta_full 27.706
_diffrn_reflns_theta_max 29.762
_diffrn_reflns_theta_min 1.652
_diffrn_source
;
Advanced Light Source, station 11.3.1
;
_exptl_absorpt_coefficient_mu 0.827
_exptl_absorpt_correction_T_max 0.8622
_exptl_absorpt_correction_T_min 0.7962
_exptl_absorpt_correction_type multi-scan
_exptl_absorpt_process_details
;
SADABS-2016/2 (Bruker,2016) was used for absorption correction.
wR2(int) was 0.1011 before and 0.0583 after correction.
The Ratio of minimum to maximum transmission is 0.9235.
The \l/2 correction factor is Not present.
;
_exptl_crystal_colour 'clear orangish green'
_exptl_crystal_colour_lustre clear
_exptl_crystal_colour_modifier orangish
_exptl_crystal_colour_primary green
_exptl_crystal_density_diffrn 1.420
_exptl_crystal_description block
_exptl_crystal_F_000 1792
_exptl_crystal_preparation 'From cobalt triflate and the ligand in acetonitrile'
_exptl_crystal_recrystallization_method dichloromethane/octane
_exptl_crystal_size_max 0.07
_exptl_crystal_size_mid 0.05
_exptl_crystal_size_min 0.04
_refine_diff_density_max 0.697
_refine_diff_density_min -1.182
_refine_diff_density_rms 0.092
_refine_ls_extinction_method none
_refine_ls_goodness_of_fit_ref 1.059
_refine_ls_hydrogen_treatment constr
_refine_ls_matrix_type full
_refine_ls_number_parameters 520
_refine_ls_number_reflns 9047
_refine_ls_number_restraints 0
_refine_ls_restrained_S_all 1.059
_refine_ls_R_factor_all 0.0605
_refine_ls_R_factor_gt 0.0528
_refine_ls_shift/su_max 0.001
_refine_ls_shift/su_mean 0.000
_refine_ls_structure_factor_coef Fsqd
_refine_ls_weighting_details 'w=1/[\s^2^(Fo^2^)+(0.1070P)^2^+2.9610P] where P=(Fo^2^+2Fc^2^)/3'
_refine_ls_weighting_scheme calc
_refine_ls_wR_factor_gt 0.1625
_refine_ls_wR_factor_ref 0.1722
_reflns_Friedel_coverage 0.000
_reflns_number_gt 7798
_reflns_number_total 9047
_reflns_threshold_expression 'I > 2\s(I)'
_cod_data_source_file d0cc01770a2.cif
_cod_data_source_block sjsu011_0m
_cod_depositor_comments 'Adding full bibliography for 7126278--7126279.cif.'
_cod_database_code 7126278
_shelx_shelxl_version_number 2014/7
_shelx_space_group_comment
;
The symmetry employed for this shelxl refinement is uniquely defined
by the following loop, which should always be used as a source of
symmetry information in preference to the above space-group names.
They are only intended as comments.
;
_shelx_estimated_absorpt_t_max 0.968
_shelx_estimated_absorpt_t_min 0.944
_olex2_refinement_description
;
1. Fixed Uiso
 At 1.2 times of:
  All C(H) groups, All C(H,H) groups
 At 1.5 times of:
  All C(H,H,H) groups
2. Shared sites
{N8, C17A}
{N10, C16A}
{C17, N8A}
{C16, N10A}
{C28, C28A}
3. Uiso/Uaniso restraints and constraints
Uanis(N8) = Uanis(C17A)
Uanis(N10) = Uanis(C16A)
Uanis(C17) = Uanis(N8A)
Uanis(C16) = Uanis(N10A)
Uanis(C28A) = Uanis(C28)
4. Others
 Sof(C28A)=Sof(H28A)=Sof(C17A)=Sof(C16A)=Sof(N10A)=Sof(N8A)=Sof(O2A)=Sof(C30A)=
 Sof(H30D)=Sof(H30E)=Sof(H30F)=1-FVAR(1)
 Sof(N8)=Sof(C17)=Sof(N10)=Sof(C16)=Sof(O2)=Sof(C28)=Sof(H28)=Sof(C30)=
 Sof(H30A)=Sof(H30B)=Sof(H30C)=FVAR(1)
5.a Ternary CH refined with riding coordinates:
 C28(H28), C28A(H28A), C13(H13)
5.b Secondary CH2 refined with riding coordinates:
 C31(H31A,H31B)
5.c Aromatic/amide H refined with riding coordinates:
 C22(H22), C7(H7), C12(H12), C4(H4), C5(H5), C27(H27), C9(H9), C10(H10),
 C19(H19), C6(H6), C11(H11), C21(H21), C20(H20), C26(H26), C24(H24), C25(H25)
5.d Idealised Me refined as rotating group:
 C15(H15A,H15B,H15C), C14(H14A,H14B,H14C), C29(H29A,H29B,H29C), C30(H30A,H30B,
 H30C), C30A(H30D,H30E,H30F)
;
_olex2_submission_special_instructions 'No special instructions were received'

loop_
_space_group_symop_operation_xyz
'x, y, z'
'-x+1/2, y+1/2, -z+1/2'
'-x, -y, -z'
'x-1/2, -y-1/2, z-1/2'

loop_
_atom_site_label
_atom_site_type_symbol
_atom_site_fract_x
_atom_site_fract_y
_atom_site_fract_z
_atom_site_U_iso_or_equiv
_atom_site_adp_type
_atom_site_occupancy
_atom_site_site_symmetry_order
_atom_site_calc_flag
_atom_site_refinement_flags_posn
_atom_site_refinement_flags_adp
_atom_site_refinement_flags_occupancy
_atom_site_disorder_assembly
_atom_site_disorder_group
Co1 Co 0.40745(3) 0.72174(2) 0.39673(2) 0.02953(12) Uani 1 1 d . . . . .
P1 P 1.19291(7) 0.54462(3) 0.68814(4) 0.03917(17) Uani 1 1 d . . . . .
Cl1 Cl 0.34729(17) 0.46572(8) 0.41090(10) 0.1097(5) Uani 1 1 d . . . . .
F2 F 1.04236(19) 0.54431(11) 0.67818(12) 0.0646(5) Uani 1 1 d . . . . .
Cl2 Cl 0.3121(3) 0.44475(12) 0.27139(13) 0.1488(8) Uani 1 1 d . . . . .
F1 F 1.1131(2) 0.52066(12) 0.60292(10) 0.0644(5) Uani 1 1 d . . . . .
N5 N 0.3318(2) 0.67012(10) 0.44345(11) 0.0323(4) Uani 1 1 d . . . . .
F4 F 1.2706(2) 0.56802(14) 0.77213(12) 0.0783(7) Uani 1 1 d . . . . .
F6 F 1.2159(3) 0.47034(10) 0.71141(14) 0.0742(6) Uani 1 1 d . . . . .
F5 F 1.3422(2) 0.54556(13) 0.69637(13) 0.0761(7) Uani 1 1 d . . . . .
N1 N 0.2715(2) 0.67198(11) 0.31267(11) 0.0348(4) Uani 1 1 d . . . . .
N11 N 0.5681(2) 0.66343(10) 0.42663(11) 0.0332(4) Uani 1 1 d . . . . .
N6 N 0.4276(2) 0.76367(10) 0.32331(12) 0.0360(4) Uani 1 1 d . . . . .
N2 N 0.2184(2) 0.70668(12) 0.24472(12) 0.0406(5) Uani 1 1 d . . . . .
N7 N 0.5503(3) 0.76554(11) 0.48393(13) 0.0408(5) Uani 1 1 d . . . . .
O1 O 0.0516(3) 0.70624(15) 0.11810(12) 0.0718(7) Uani 1 1 d . . . . .
F3 F 1.1650(3) 0.61814(11) 0.66131(19) 0.0997(9) Uani 1 1 d . . . . .
N12 N 0.2949(3) 0.79619(11) 0.38898(13) 0.0418(5) Uani 1 1 d . . . . .
C2 C 0.1641(3) 0.64607(14) 0.31557(14) 0.0389(5) Uani 1 1 d . . . . .
N8 N 0.5200(4) 0.83383(13) 0.47922(16) 0.0556(7) Uani 0.783(6) 1 d . . P A 1
C18 C 0.6980(3) 0.68819(14) 0.48046(14) 0.0410(6) Uani 1 1 d . . . . .
C8 C 0.3180(3) 0.75075(14) 0.25140(14) 0.0397(5) Uani 1 1 d . . . . .
C22 C 0.5612(3) 0.60433(13) 0.39753(15) 0.0401(5) Uani 1 1 d . . . . .
H22 H 0.4697 0.5869 0.3595 0.048 Uiso 1 1 calc R . . . .
C17 C 0.6885(3) 0.75187(16) 0.50639(15) 0.0504(7) Uani 0.783(6) 1 d . . P A 1
N4 N 0.0384(3) 0.62905(17) 0.25933(14) 0.0616(8) Uani 1 1 d . . . . .
C7 C 0.3836(3) 0.66729(14) 0.51608(14) 0.0415(6) Uani 1 1 d . . . . .
H7 H 0.4701 0.6899 0.5514 0.050 Uiso 1 1 calc R . . . .
N10 N 0.7987(4) 0.79046(16) 0.54765(17) 0.0639(8) Uani 0.783(6) 1 d . . P A 1
N9 N 0.7657(4) 0.84780(17) 0.56881(18) 0.0778(10) Uani 1 1 d . . . . .
C3 C 0.2090(3) 0.63775(13) 0.39349(14) 0.0369(5) Uani 1 1 d . . . . .
N3 N 0.0230(3) 0.63748(18) 0.19042(14) 0.0690(9) Uani 1 1 d . . . . .
C12 C 0.5329(3) 0.80431(14) 0.33636(17) 0.0453(6) Uani 1 1 d . . . . .
H12 H 0.6101 0.8132 0.3868 0.054 Uiso 1 1 calc R . . . .
C4 C 0.1340(3) 0.60196(16) 0.41469(17) 0.0483(7) Uani 1 1 d . . . . .
H4 H 0.0472 0.5799 0.3785 0.058 Uiso 1 1 calc R . . . .
C5 C 0.1886(3) 0.59910(16) 0.48992(18) 0.0521(7) Uani 1 1 d . . . . .
H5 H 0.1399 0.5745 0.5062 0.062 Uiso 1 1 calc R . . . .
C27 C 0.1508(4) 0.80274(17) 0.3426(2) 0.0548(8) Uani 1 1 d . . . . .
H27 H 0.0947 0.7668 0.3120 0.066 Uiso 1 1 calc R . . . .
C23 C 0.3749(4) 0.84673(14) 0.43366(19) 0.0547(8) Uani 1 1 d . . . . .
C9 C 0.3112(4) 0.77988(15) 0.19114(18) 0.0528(7) Uani 1 1 d . . . . .
H9 H 0.2328 0.7713 0.1409 0.063 Uiso 1 1 calc R . . . .
C10 C 0.4197(4) 0.82063(17) 0.20644(19) 0.0590(8) Uani 1 1 d . . . . .
H10 H 0.4176 0.8406 0.1663 0.071 Uiso 1 1 calc R . . . .
C19 C 0.8246(3) 0.6536(2) 0.50633(18) 0.0591(9) Uani 1 1 d . . . . .
H19 H 0.9158 0.6713 0.5443 0.071 Uiso 1 1 calc R . . . .
C6 C 0.3134(3) 0.63188(16) 0.54106(16) 0.0495(7) Uani 1 1 d . . . . .
H6 H 0.3515 0.6304 0.5929 0.059 Uiso 1 1 calc R . . . .
C11 C 0.5334(4) 0.83362(16) 0.2794(2) 0.0554(8) Uani 1 1 d . . . . .
H11 H 0.6096 0.8619 0.2900 0.067 Uiso 1 1 calc R . . . .
C1 C 0.0929(3) 0.68472(19) 0.17938(15) 0.0545(8) Uani 1 1 d . . . . .
C21 C 0.6827(4) 0.56860(18) 0.4212(2) 0.0580(8) Uani 1 1 d . . . . .
H21 H 0.6753 0.5269 0.3999 0.070 Uiso 1 1 calc R . . . .
C16 C 0.6316(5) 0.87498(17) 0.5288(2) 0.0803(13) Uani 0.783(6) 1 d . . P A 1
C20 C 0.8147(4) 0.5934(2) 0.4759(2) 0.0669(10) Uani 1 1 d . . . . .
H20 H 0.8996 0.5689 0.4927 0.080 Uiso 1 1 calc R . . . .
C26 C 0.0828(5) 0.8596(2) 0.3383(3) 0.0824(14) Uani 1 1 d . . . . .
H26 H -0.0191 0.8632 0.3053 0.099 Uiso 1 1 calc R . . . .
O2 O 0.5983(5) 0.93376(16) 0.5379(2) 0.0952(15) Uani 0.783(6) 1 d . . P A 1
C24 C 0.3093(6) 0.90632(18) 0.4302(3) 0.0818(13) Uani 1 1 d . . . . .
H24 H 0.3656 0.9422 0.4609 0.098 Uiso 1 1 calc R . . . .
C25 C 0.1646(7) 0.9116(2) 0.3825(3) 0.0954(17) Uani 1 1 d . . . . .
H25 H 0.1188 0.9517 0.3794 0.114 Uiso 1 1 calc R . . . .
C28 C 0.8917(6) 0.8911(2) 0.6177(3) 0.0915(15) Uani 0.783(6) 1 d . . P A 1
H28 H 0.8496 0.9261 0.6320 0.110 Uiso 0.783(6) 1 calc R . P A 1
C28A C 0.8917(6) 0.8911(2) 0.6177(3) 0.0915(15) Uani 0.217(6) 1 d . . P A 2
H28A H 0.9723 0.8587 0.6444 0.110 Uiso 0.217(6) 1 calc R . P A 2
C17A C 0.5200(4) 0.83383(13) 0.47922(16) 0.0556(7) Uani 0.217(6) 1 d . . P A 2
C16A C 0.7987(4) 0.79046(16) 0.54765(17) 0.0639(8) Uani 0.217(6) 1 d . . P A 2
N10A N 0.6316(5) 0.87498(17) 0.5288(2) 0.0803(13) Uani 0.217(6) 1 d . . P A 2
N8A N 0.6885(3) 0.75187(16) 0.50639(15) 0.0504(7) Uani 0.217(6) 1 d . . P A 2
C31 C 0.2347(6) 0.4744(2) 0.3145(3) 0.0909(14) Uani 1 1 d . . . . .
H31A H 0.1434 0.4506 0.2953 0.109 Uiso 1 1 calc R . . . .
H31B H 0.2112 0.5213 0.3019 0.109 Uiso 1 1 calc R . . . .
C13 C -0.1189(6) 0.6147(4) 0.1251(2) 0.126(3) Uani 1 1 d . . . . .
H13 H -0.1170 0.6183 0.0797 0.151 Uiso 1 1 calc R . . . .
C15 C -0.1408(8) 0.5454(4) 0.1342(3) 0.173(4) Uani 1 1 d . . . . .
H15A H -0.0641 0.5190 0.1382 0.259 Uiso 1 1 calc GR . . . .
H15B H -0.2346 0.5309 0.0906 0.259 Uiso 1 1 calc GR . . . .
H15C H -0.1384 0.5400 0.1797 0.259 Uiso 1 1 calc GR . . . .
C14 C -0.2375(6) 0.6642(6) 0.1146(4) 0.200(5) Uani 1 1 d . . . . .
H14A H -0.2588 0.6544 0.1515 0.300 Uiso 1 1 calc GR . . . .
H14B H -0.3257 0.6595 0.0639 0.300 Uiso 1 1 calc GR . . . .
H14C H -0.2014 0.7091 0.1218 0.300 Uiso 1 1 calc GR . . . .
O2A O 0.9455(10) 0.7625(5) 0.5772(6) 0.053(3) Uani 0.217(6) 1 d . . P . .
C29 C 0.9301(5) 0.9272(2) 0.5734(3) 0.0808(12) Uani 1 1 d . . . . .
H29A H 0.9582 0.8963 0.5493 0.121 Uiso 1 1 calc GR . . A 1
H29B H 1.0110 0.9567 0.6062 0.121 Uiso 1 1 calc GR . . A 1
H29C H 0.8470 0.9529 0.5348 0.121 Uiso 1 1 calc GR . . A 1
C30 C 0.9915(13) 0.8606(5) 0.6869(5) 0.193(7) Uani 0.783(6) 1 d . . P A 1
H30A H 0.9415 0.8450 0.7090 0.290 Uiso 0.783(6) 1 calc GR . P A 1
H30B H 1.0661 0.8922 0.7209 0.290 Uiso 0.783(6) 1 calc GR . P A 1
H30C H 1.0364 0.8235 0.6790 0.290 Uiso 0.783(6) 1 calc GR . P A 1
C30A C 0.8902(17) 0.9155(7) 0.6731(8) 0.051(4) Uani 0.217(6) 1 d . . P A 2
H30D H 0.8144 0.9488 0.6537 0.076 Uiso 0.217(6) 1 calc GR . P A 2
H30E H 0.9840 0.9355 0.7098 0.076 Uiso 0.217(6) 1 calc GR . P A 2
H30F H 0.8713 0.8804 0.6972 0.076 Uiso 0.217(6) 1 calc GR . P A 2

loop_
_atom_site_aniso_label
_atom_site_aniso_U_11
_atom_site_aniso_U_22
_atom_site_aniso_U_33
_atom_site_aniso_U_23
_atom_site_aniso_U_13
_atom_site_aniso_U_12
Co1 0.03266(19) 0.03217(19) 0.02637(18) 0.00235(11) 0.01838(15) 0.00010(12)
P1 0.0341(3) 0.0448(4) 0.0435(4) -0.0049(3) 0.0250(3) -0.0014(3)
Cl1 0.1061(10) 0.1089(10) 0.1297(12) 0.0007(8) 0.0766(10) 0.0100(8)
F2 0.0420(9) 0.0845(14) 0.0784(13) -0.0283(11) 0.0410(10) -0.0093(9)
Cl2 0.1634(17) 0.1797(19) 0.1713(18) -0.0249(15) 0.1356(16) -0.0104(14)
F1 0.0518(10) 0.0987(16) 0.0418(9) -0.0044(9) 0.0262(8) 0.0077(10)
N5 0.0353(10) 0.0355(10) 0.0302(9) 0.0023(8) 0.0212(8) 0.0005(8)
F4 0.0537(11) 0.1224(19) 0.0603(12) -0.0428(12) 0.0333(10) -0.0205(12)
F6 0.0783(14) 0.0545(11) 0.0777(14) 0.0145(10) 0.0373(12) 0.0109(10)
F5 0.0447(10) 0.1101(18) 0.0880(15) -0.0354(13) 0.0464(11) -0.0186(10)
N1 0.0354(10) 0.0426(11) 0.0239(9) 0.0058(8) 0.0154(8) -0.0006(8)
N11 0.0316(9) 0.0406(11) 0.0283(9) 0.0042(8) 0.0177(8) 0.0015(8)
N6 0.0417(11) 0.0361(10) 0.0372(11) 0.0068(8) 0.0266(9) 0.0024(9)
N2 0.0387(11) 0.0526(13) 0.0265(10) 0.0106(9) 0.0163(9) 0.0028(9)
N7 0.0515(13) 0.0345(11) 0.0388(11) -0.0060(9) 0.0271(11) -0.0088(9)
O1 0.0583(14) 0.112(2) 0.0287(10) 0.0177(12) 0.0149(10) -0.0037(14)
F3 0.112(2) 0.0469(12) 0.148(3) 0.0123(14) 0.079(2) 0.0004(13)
N12 0.0528(13) 0.0376(11) 0.0464(12) 0.0087(9) 0.0349(11) 0.0091(10)
C2 0.0321(12) 0.0497(14) 0.0310(12) 0.0036(10) 0.0157(10) -0.0040(10)
N8 0.083(2) 0.0363(13) 0.0498(14) -0.0078(11) 0.0390(15) -0.0127(13)
C18 0.0345(12) 0.0512(15) 0.0332(12) 0.0076(11) 0.0169(10) -0.0031(11)
C8 0.0450(14) 0.0442(14) 0.0341(12) 0.0100(11) 0.0251(11) 0.0080(11)
C22 0.0429(13) 0.0442(14) 0.0375(13) 0.0009(10) 0.0254(11) 0.0071(11)
C17 0.0442(14) 0.0602(17) 0.0330(12) 0.0032(12) 0.0137(11) -0.0173(13)
N4 0.0453(14) 0.096(2) 0.0347(12) 0.0037(13) 0.0176(11) -0.0187(14)
C7 0.0462(14) 0.0515(15) 0.0307(12) 0.0006(11) 0.0241(11) -0.0040(12)
N10 0.0663(19) 0.0622(18) 0.0472(15) -0.0082(13) 0.0230(14) -0.0309(15)
N9 0.082(2) 0.0642(19) 0.0559(17) -0.0129(15) 0.0212(17) -0.0395(17)
C3 0.0364(12) 0.0430(13) 0.0341(12) 0.0028(10) 0.0218(10) -0.0019(10)
N3 0.0514(15) 0.110(3) 0.0282(12) -0.0004(13) 0.0123(11) -0.0289(16)
C12 0.0508(15) 0.0452(15) 0.0468(15) 0.0063(12) 0.0319(13) -0.0032(12)
C4 0.0424(14) 0.0583(17) 0.0471(15) 0.0044(13) 0.0271(13) -0.0084(12)
C5 0.0580(17) 0.0624(18) 0.0530(17) 0.0104(14) 0.0418(15) -0.0046(14)
C27 0.0539(17) 0.0584(18) 0.0635(19) 0.0219(15) 0.0403(16) 0.0229(14)
C23 0.089(2) 0.0354(14) 0.0568(17) 0.0039(12) 0.0514(18) 0.0059(14)
C9 0.067(2) 0.0563(18) 0.0397(15) 0.0122(12) 0.0329(15) 0.0028(14)
C10 0.083(2) 0.0571(18) 0.0526(18) 0.0160(14) 0.0481(18) 0.0002(16)
C19 0.0321(13) 0.088(2) 0.0486(16) 0.0189(16) 0.0181(13) 0.0052(14)
C6 0.0611(18) 0.0597(18) 0.0389(14) 0.0060(12) 0.0351(14) -0.0010(14)
C11 0.068(2) 0.0502(17) 0.0658(19) 0.0099(14) 0.0483(17) -0.0054(14)
C1 0.0431(15) 0.083(2) 0.0285(13) 0.0068(13) 0.0148(12) 0.0003(15)
C21 0.0606(19) 0.0627(19) 0.0624(19) 0.0087(15) 0.0420(17) 0.0223(16)
C16 0.113(3) 0.0457(18) 0.064(2) -0.0078(16) 0.039(2) -0.032(2)
C20 0.0469(17) 0.087(3) 0.071(2) 0.0187(19) 0.0365(17) 0.0269(17)
C26 0.091(3) 0.079(3) 0.105(3) 0.043(3) 0.072(3) 0.048(2)
O2 0.136(4) 0.0388(17) 0.103(3) -0.0249(18) 0.063(3) -0.0189(19)
C24 0.132(4) 0.0416(18) 0.095(3) 0.0070(18) 0.079(3) 0.020(2)
C25 0.148(5) 0.055(2) 0.127(4) 0.029(3) 0.103(4) 0.049(3)
C28 0.100(3) 0.069(2) 0.070(3) -0.016(2) 0.027(2) -0.051(2)
C28A 0.100(3) 0.069(2) 0.070(3) -0.016(2) 0.027(2) -0.051(2)
C17A 0.083(2) 0.0363(13) 0.0498(14) -0.0078(11) 0.0390(15) -0.0127(13)
C16A 0.0663(19) 0.0622(18) 0.0472(15) -0.0082(13) 0.0230(14) -0.0309(15)
N10A 0.113(3) 0.0457(18) 0.064(2) -0.0078(16) 0.039(2) -0.032(2)
N8A 0.0442(14) 0.0602(17) 0.0330(12) 0.0032(12) 0.0137(11) -0.0173(13)
C31 0.102(3) 0.074(3) 0.115(4) -0.026(3) 0.073(3) -0.010(2)
C13 0.080(3) 0.227(7) 0.0334(18) -0.002(3) 0.0100(19) -0.077(4)
C15 0.184(7) 0.235(9) 0.058(3) -0.050(4) 0.044(4) -0.165(7)
C14 0.045(3) 0.329(13) 0.128(6) 0.076(7) -0.008(3) -0.019(5)
O2A 0.038(5) 0.045(5) 0.063(6) -0.005(4) 0.022(4) -0.003(4)
C29 0.072(2) 0.068(2) 0.107(3) -0.021(2) 0.054(3) -0.023(2)
C30 0.207(11) 0.161(9) 0.079(5) -0.013(5) 0.003(6) -0.138(9)
C30A 0.068(9) 0.039(7) 0.041(7) -0.024(6) 0.029(7) -0.027(6)

loop_
_atom_type_symbol
_atom_type_description
_atom_type_scat_dispersion_real
_atom_type_scat_dispersion_imag
_atom_type_scat_source
C C 0.0040 0.0020 'International Tables Vol C Tables 4.2.6.8 and 6.1.1.4'
H H 0.0000 0.0000 'International Tables Vol C Tables 4.2.6.8 and 6.1.1.4'
Cl Cl 0.1697 0.1896 'International Tables Vol C Tables 4.2.6.8 and 6.1.1.4'
Co Co 0.3479 1.1404 'International Tables Vol C Tables 4.2.6.8 and 6.1.1.4'
N N 0.0076 0.0040 'International Tables Vol C Tables 4.2.6.8 and 6.1.1.4'
O O 0.0132 0.0074 'International Tables Vol C Tables 4.2.6.8 and 6.1.1.4'
P P 0.1183 0.1134 'International Tables Vol C Tables 4.2.6.8 and 6.1.1.4'
F F 0.0211 0.0125 'International Tables Vol C Tables 4.2.6.8 and 6.1.1.4'

loop_
_geom_angle_atom_site_label_1
_geom_angle_atom_site_label_2
_geom_angle_atom_site_label_3
_geom_angle
_geom_angle_site_symmetry_1
_geom_angle_site_symmetry_3
_geom_angle_publ_flag
N1 Co1 N5 81.76(9) . . ?
N1 Co1 N11 94.74(9) . . ?
N1 Co1 N6 81.57(9) . . ?
N1 Co1 N12 102.10(10) . . ?
N11 Co1 N5 95.49(8) . . ?
N6 Co1 N5 162.49(9) . . ?
N6 Co1 N11 91.20(9) . . ?
N7 Co1 N5 96.40(9) . . ?
N7 Co1 N1 175.74(10) . . ?
N7 Co1 N11 81.59(10) . . ?
N7 Co1 N6 100.59(10) . . ?
N7 Co1 N12 81.72(11) . . ?
N12 Co1 N5 90.55(9) . . ?
N12 Co1 N11 162.77(10) . . ?
N12 Co1 N6 87.72(9) . . ?
F2 P1 F1 89.32(11) . . ?
F2 P1 F5 178.78(14) . . ?
F4 P1 F2 90.28(11) . . ?
F4 P1 F1 179.57(13) . . ?
F4 P1 F5 90.65(12) . . ?
F6 P1 F2 90.45(13) . . ?
F6 P1 F1 87.58(13) . . ?
F6 P1 F4 92.26(15) . . ?
F6 P1 F5 90.30(14) . . ?
F6 P1 F3 177.59(16) . . ?
F5 P1 F1 89.74(11) . . ?
F3 P1 F2 88.88(14) . . ?
F3 P1 F1 90.10(16) . . ?
F3 P1 F4 90.05(17) . . ?
F3 P1 F5 90.34(15) . . ?
C7 N5 Co1 127.41(18) . . ?
C7 N5 C3 119.1(2) . . ?
C3 N5 Co1 113.42(16) . . ?
N2 N1 Co1 111.45(16) . . ?
C2 N1 Co1 115.00(17) . . ?
C2 N1 N2 112.5(2) . . ?
C18 N11 Co1 113.92(18) . . ?
C22 N11 Co1 126.89(18) . . ?
C22 N11 C18 119.2(2) . . ?
C8 N6 Co1 113.86(17) . . ?
C12 N6 Co1 127.35(19) . . ?
C12 N6 C8 118.8(2) . . ?
C8 N2 N1 112.2(2) . . ?
C8 N2 C1 127.7(2) . . ?
C1 N2 N1 118.6(2) . . ?
N8 N7 Co1 111.21(19) . . ?
C17 N7 Co1 114.29(19) . . ?
C17 N7 N8 113.7(2) . . ?
C17A N7 Co1 111.21(19) . . ?
N8A N7 Co1 114.29(19) . . ?
N8A N7 C17A 113.7(2) . . ?
C27 N12 Co1 126.8(2) . . ?
C27 N12 C23 119.3(3) . . ?
C23 N12 Co1 113.8(2) . . ?
N1 C2 C3 111.5(2) . . ?
N4 C2 N1 126.4(2) . . ?
N4 C2 C3 122.0(2) . . ?
C23 N8 N7 112.2(2) . . ?
C23 N8 C16 128.9(3) . . ?
C16 N8 N7 117.7(3) . . ?
N11 C18 C17 113.0(2) . . ?
N11 C18 C19 121.2(3) . . ?
N11 C18 N8A 113.0(2) . . ?
C19 C18 C17 125.9(3) . . ?
C19 C18 N8A 125.9(3) . . ?
N6 C8 N2 113.7(2) . . ?
N6 C8 C9 121.5(3) . . ?
N2 C8 C9 124.8(3) . . ?
N11 C22 H22 119.1 . . ?
N11 C22 C21 121.7(3) . . ?
C21 C22 H22 119.1 . . ?
N7 C17 C18 111.5(2) . . ?
N10 C17 N7 124.5(3) . . ?
N10 C17 C18 123.9(3) . . ?
C2 N4 N3 112.0(2) . . ?
N5 C7 H7 119.3 . . ?
N5 C7 C6 121.4(3) . . ?
C6 C7 H7 119.3 . . ?
C17 N10 N9 114.1(3) . . ?
C17 N10 O2A 116.7(5) . . ?
N9 N10 O2A 128.1(5) . . ?
N10 N9 C28 114.3(4) . . ?
C16 N9 N10 123.0(3) . . ?
C16 N9 C28 118.4(4) . . ?
C16A N9 C28A 114.3(4) . . ?
N10A N9 C28A 118.4(4) . . ?
N10A N9 C16A 123.0(3) . . ?
N5 C3 C2 112.9(2) . . ?
N5 C3 C4 122.4(2) . . ?
C4 C3 C2 124.7(2) . . ?
N4 N3 C13 112.8(3) . . ?
C1 N3 N4 122.9(3) . . ?
C1 N3 C13 118.4(3) . . ?
N6 C12 H12 118.8 . . ?
N6 C12 C11 122.4(3) . . ?
C11 C12 H12 118.8 . . ?
C3 C4 H4 120.9 . . ?
C5 C4 C3 118.2(3) . . ?
C5 C4 H4 120.9 . . ?
C4 C5 H5 120.1 . . ?
C6 C5 C4 119.8(3) . . ?
C6 C5 H5 120.1 . . ?
N12 C27 H27 119.1 . . ?
N12 C27 C26 121.9(4) . . ?
C26 C27 H27 119.1 . . ?
N12 C23 N8 113.9(3) . . ?
N12 C23 C24 120.5(4) . . ?
N12 C23 C17A 113.9(3) . . ?
N8 C23 C24 125.5(4) . . ?
C17A C23 C24 125.5(4) . . ?
C8 C9 H9 120.9 . . ?
C10 C9 C8 118.1(3) . . ?
C10 C9 H9 120.9 . . ?
C9 C10 H10 119.4 . . ?
C9 C10 C11 121.1(3) . . ?
C11 C10 H10 119.4 . . ?
C18 C19 H19 120.7 . . ?
C20 C19 C18 118.6(3) . . ?
C20 C19 H19 120.7 . . ?
C7 C6 H6 120.4 . . ?
C5 C6 C7 119.2(3) . . ?
C5 C6 H6 120.4 . . ?
C12 C11 C10 118.1(3) . . ?
C12 C11 H11 121.0 . . ?
C10 C11 H11 121.0 . . ?
O1 C1 N2 122.3(3) . . ?
O1 C1 N3 123.7(3) . . ?
N3 C1 N2 114.0(2) . . ?
C22 C21 H21 120.3 . . ?
C20 C21 C22 119.4(3) . . ?
C20 C21 H21 120.3 . . ?
N9 C16 N8 115.9(3) . . ?
O2 C16 N8 117.7(5) . . ?
O2 C16 N9 126.1(4) . . ?
C19 C20 H20 120.0 . . ?
C21 C20 C19 120.0(3) . . ?
C21 C20 H20 120.0 . . ?
C27 C26 H26 120.6 . . ?
C27 C26 C25 118.8(4) . . ?
C25 C26 H26 120.6 . . ?
C23 C24 H24 120.6 . . ?
C25 C24 C23 118.7(4) . . ?
C25 C24 H24 120.6 . . ?
C26 C25 H25 119.6 . . ?
C24 C25 C26 120.7(4) . . ?
C24 C25 H25 119.6 . . ?
N9 C28 H28 102.5 . . ?
C29 C28 N9 110.6(4) . . ?
C29 C28 H28 102.5 . . ?
C30 C28 N9 110.8(4) . . ?
C30 C28 H28 102.5 . . ?
C30 C28 C29 124.7(7) . . ?
N9 C28A H28A 101.7 . . ?
C29 C28A N9 110.6(4) . . ?
C29 C28A H28A 101.7 . . ?
C30A C28A N9 112.0(7) . . ?
C30A C28A H28A 101.7 . . ?
C30A C28A C29 125.3(7) . . ?
C23 C17A N7 112.2(2) . . ?
C23 C17A N10A 128.9(3) . . ?
N10A C17A N7 117.7(3) . . ?
N9 C16A O2A 128.1(5) . . ?
N8A C16A N9 114.1(3) . . ?
N8A C16A O2A 116.7(5) . . ?
N9 N10A C17A 115.9(3) . . ?
N7 N8A C18 111.5(2) . . ?
C16A N8A N7 124.5(3) . . ?
C16A N8A C18 123.9(3) . . ?
Cl1 C31 H31A 109.2 . . ?
Cl1 C31 H31B 109.2 . . ?
Cl2 C31 Cl1 111.9(3) . . ?
Cl2 C31 H31A 109.2 . . ?
Cl2 C31 H31B 109.2 . . ?
H31A C31 H31B 107.9 . . ?
N3 C13 H13 107.6 . . ?
N3 C13 C14 107.5(6) . . ?
C15 C13 N3 110.3(5) . . ?
C15 C13 H13 107.6 . . ?
C15 C13 C14 116.1(6) . . ?
C14 C13 H13 107.6 . . ?
C13 C15 H15A 109.5 . . ?
C13 C15 H15B 109.5 . . ?
C13 C15 H15C 109.5 . . ?
H15A C15 H15B 109.5 . . ?
H15A C15 H15C 109.5 . . ?
H15B C15 H15C 109.5 . . ?
C13 C14 H14A 109.5 . . ?
C13 C14 H14B 109.5 . . ?
C13 C14 H14C 109.5 . . ?
H14A C14 H14B 109.5 . . ?
H14A C14 H14C 109.5 . . ?
H14B C14 H14C 109.5 . . ?
C28 C29 H29A 109.5 . . ?
C28 C29 H29B 109.5 . . ?
C28 C29 H29C 109.5 . . ?
H29A C29 H29B 109.5 . . ?
H29A C29 H29C 109.5 . . ?
H29B C29 H29C 109.5 . . ?
C28 C30 H30A 109.5 . . ?
C28 C30 H30B 109.5 . . ?
C28 C30 H30C 109.5 . . ?
H30A C30 H30B 109.5 . . ?
H30A C30 H30C 109.5 . . ?
H30B C30 H30C 109.5 . . ?
C28A C30A H30D 109.5 . . ?
C28A C30A H30E 109.5 . . ?
C28A C30A H30F 109.5 . . ?
H30D C30A H30E 109.5 . . ?
H30D C30A H30F 109.5 . . ?
H30E C30A H30F 109.5 . . ?

loop_
_geom_bond_atom_site_label_1
_geom_bond_atom_site_label_2
_geom_bond_distance
_geom_bond_site_symmetry_2
_geom_bond_publ_flag
Co1 N5 1.964(2) . ?
Co1 N1 1.878(2) . ?
Co1 N11 1.945(2) . ?
Co1 N6 1.934(2) . ?
Co1 N7 1.872(2) . ?
Co1 N12 1.927(2) . ?
P1 F2 1.5858(18) . ?
P1 F1 1.6047(19) . ?
P1 F4 1.581(2) . ?
P1 F6 1.573(2) . ?
P1 F5 1.5900(19) . ?
P1 F3 1.576(2) . ?
Cl1 C31 1.731(6) . ?
Cl2 C31 1.714(5) . ?
N5 C7 1.335(3) . ?
N5 C3 1.349(3) . ?
N1 N2 1.425(3) . ?
N1 C2 1.356(3) . ?
N11 C18 1.348(3) . ?
N11 C22 1.344(3) . ?
N6 C8 1.355(3) . ?
N6 C12 1.341(4) . ?
N2 C8 1.382(4) . ?
N2 C1 1.388(4) . ?
N7 N8 1.426(3) . ?
N7 C17 1.371(4) . ?
N7 C17A 1.426(3) . ?
N7 N8A 1.371(4) . ?
O1 C1 1.214(4) . ?
N12 C27 1.345(4) . ?
N12 C23 1.350(4) . ?
C2 N4 1.285(4) . ?
C2 C3 1.474(3) . ?
N8 C23 1.372(5) . ?
N8 C16 1.381(5) . ?
C18 C17 1.445(5) . ?
C18 C19 1.393(4) . ?
C18 N8A 1.445(5) . ?
C8 C9 1.399(4) . ?
C22 H22 0.9500 . ?
C22 C21 1.368(4) . ?
C17 N10 1.304(4) . ?
N4 N3 1.415(4) . ?
C7 H7 0.9500 . ?
C7 C6 1.391(4) . ?
N10 N9 1.384(5) . ?
N10 O2A 1.507(10) . ?
N9 C16 1.362(6) . ?
N9 C28 1.487(4) . ?
N9 C28A 1.487(4) . ?
N9 C16A 1.384(5) . ?
N9 N10A 1.362(6) . ?
C3 C4 1.381(4) . ?
N3 C1 1.352(4) . ?
N3 C13 1.484(5) . ?
C12 H12 0.9500 . ?
C12 C11 1.377(4) . ?
C4 H4 0.9500 . ?
C4 C5 1.380(4) . ?
C5 H5 0.9500 . ?
C5 C6 1.372(5) . ?
C27 H27 0.9500 . ?
C27 C26 1.365(5) . ?
C23 C24 1.405(5) . ?
C23 C17A 1.372(5) . ?
C9 H9 0.9500 . ?
C9 C10 1.356(5) . ?
C10 H10 0.9500 . ?
C10 C11 1.382(5) . ?
C19 H19 0.9500 . ?
C19 C20 1.371(6) . ?
C6 H6 0.9500 . ?
C11 H11 0.9500 . ?
C21 H21 0.9500 . ?
C21 C20 1.366(5) . ?
C16 O2 1.306(6) . ?
C20 H20 0.9500 . ?
C26 H26 0.9500 . ?
C26 C25 1.375(8) . ?
C24 H24 0.9500 . ?
C24 C25 1.350(8) . ?
C25 H25 0.9500 . ?
C28 H28 1.0000 . ?
C28 C29 1.461(7) . ?
C28 C30 1.409(10) . ?
C28A H28A 1.0000 . ?
C28A C29 1.461(7) . ?
C28A C30A 1.311(14) . ?
C17A N10A 1.381(5) . ?
C16A N8A 1.304(4) . ?
C16A O2A 1.507(10) . ?
C31 H31A 0.9900 . ?
C31 H31B 0.9900 . ?
C13 H13 1.0000 . ?
C13 C15 1.470(10) . ?
C13 C14 1.586(12) . ?
C15 H15A 0.9800 . ?
C15 H15B 0.9800 . ?
C15 H15C 0.9800 . ?
C14 H14A 0.9800 . ?
C14 H14B 0.9800 . ?
C14 H14C 0.9800 . ?
C29 H29A 0.9800 . ?
C29 H29B 0.9800 . ?
C29 H29C 0.9800 . ?
C30 H30A 0.9800 . ?
C30 H30B 0.9800 . ?
C30 H30C 0.9800 . ?
C30A H30D 0.9800 . ?
C30A H30E 0.9800 . ?
C30A H30F 0.9800 . ?

loop_
_smtbx_masks_void_nr
_smtbx_masks_void_average_x
_smtbx_masks_void_average_y
_smtbx_masks_void_average_z
_smtbx_masks_void_volume
_smtbx_masks_void_count_electrons
_smtbx_masks_void_content
1 -0.113 -0.220 0.375 133.3 17.4 ?
2 0.113 0.220 0.625 133.3 17.6 ?
3 0.387 0.720 0.875 133.3 17.5 ?
4 0.613 0.280 0.125 133.3 17.5 ?
